data_4106961
loop_
_publ_author_name
'Tsun-Cheng Wu'
'Hsin-Ju Hsin'
'Ming-Yu Kuo'
'Ching-Hsiu Li'
'Yao-Ting Wu'

_publ_section_title
;
 Synthesis and Structural Analysis of a Highly Curved Buckybowl Containing
 Corannulene and Sumanene Fragments
;
_journal_name_full 'Journal of the American Chemical Society'
_journal_page_first 16319
_journal_page_last 16321
_journal_paper_doi 10.1021/ja2067725
_journal_volume 133
_journal_year 2011
_chemical_formula_sum 'C32 H12'
_chemical_formula_weight 396.41
_chemical_name_systematic
; 
 ? 
;
_space_group_IT_number 36
_symmetry_cell_setting orthorhombic
_symmetry_space_group_name_Hall 'C 2c -2'
_symmetry_space_group_name_H-M 'C m c 21'
_atom_sites_solution_hydrogens geom
_atom_sites_solution_primary direct
_atom_sites_solution_secondary difmap
_audit_creation_method SHELXL-97
_cell_angle_alpha 90.00
_cell_angle_beta 90.00
_cell_angle_gamma 90.00
_cell_formula_units_Z 4
_cell_length_a 17.7727(8)
_cell_length_b 12.6382(6)
_cell_length_c 8.1349(4)
_cell_measurement_reflns_used 2114
_cell_measurement_temperature 296(2)
_cell_measurement_theta_max 25.0830
_cell_measurement_theta_min 3.2238
_cell_volume 1827.22(15)
_computing_cell_refinement 'SAINT V7.34A (Bruker AXS, 2006)'
_computing_data_collection 'APEX2 (Bruker AXS, 2010)'
_computing_data_reduction 'SAINT V7.34A (Bruker AXS, 2006)'
_computing_molecular_graphics 'SHELXTL (Sheldrick, 2008)'
_computing_publication_material SHELXTL
_computing_structure_refinement 'SHELXL-97 (Sheldrick, 2008)'
_computing_structure_solution 'SHELXS-97 (Sheldrick, 2008)'
_diffrn_ambient_temperature 296(2)
_diffrn_detector_area_resol_mean 8.3333
_diffrn_measured_fraction_theta_full 0.993
_diffrn_measured_fraction_theta_max 0.993
_diffrn_measurement_device_type 'Bruker APEX-II CCD'
_diffrn_measurement_method '\f and \w scans'
_diffrn_radiation_monochromator graphite
_diffrn_radiation_source 'fine-focus sealed tube'
_diffrn_radiation_type MoK\a
_diffrn_radiation_wavelength 0.71073
_diffrn_reflns_av_R_equivalents 0.0248
_diffrn_reflns_av_sigmaI/netI 0.0198
_diffrn_reflns_limit_h_max 21
_diffrn_reflns_limit_h_min -22
_diffrn_reflns_limit_k_max 15
_diffrn_reflns_limit_k_min -14
_diffrn_reflns_limit_l_max 10
_diffrn_reflns_limit_l_min -5
_diffrn_reflns_number 6614
_diffrn_reflns_theta_full 26.40
_diffrn_reflns_theta_max 26.40
_diffrn_reflns_theta_min 1.98
_exptl_absorpt_coefficient_mu 0.082
_exptl_absorpt_correction_T_max 0.9486
_exptl_absorpt_correction_T_min 0.8301
_exptl_absorpt_correction_type multi-scan
_exptl_absorpt_process_details 'SADABS V2008/1 (Bruker AXS)'
_exptl_crystal_colour Red
_exptl_crystal_density_diffrn 1.441
_exptl_crystal_description Lump
_exptl_crystal_F_000 816
_exptl_crystal_size_max 0.30
_exptl_crystal_size_mid 0.25
_exptl_crystal_size_min 0.20
_refine_diff_density_max 0.114
_refine_diff_density_min -0.099
_refine_diff_density_rms 0.024
_refine_ls_abs_structure_details 'Flack H D (1983), Acta Cryst. A39, 876-881'
_refine_ls_abs_structure_Flack 10(10)
_refine_ls_extinction_method none
_refine_ls_goodness_of_fit_ref 1.051
_refine_ls_hydrogen_treatment constr
_refine_ls_matrix_type full
_refine_ls_number_parameters 148
_refine_ls_number_reflns 1489
_refine_ls_number_restraints 1
_refine_ls_restrained_S_all 1.051
_refine_ls_R_factor_all 0.0414
_refine_ls_R_factor_gt 0.0328
_refine_ls_shift/su_max 0.000
_refine_ls_shift/su_mean 0.000
_refine_ls_structure_factor_coef Fsqd
_refine_ls_weighting_details 'calc w=1/[\s^2^(Fo^2^)+(0.0379P)^2^+0.4683P] where P=(Fo^2^+2Fc^2^)/3'
_refine_ls_weighting_scheme calc
_refine_ls_wR_factor_gt 0.0770
_refine_ls_wR_factor_ref 0.0819
_reflns_number_gt 1284
_reflns_number_total 1489
_reflns_threshold_expression >2sigma(I)
_cod_data_source_file ja2067725_si_002.cif
_cod_data_source_block 110565
_cod_depositor_comments
;

2020-12-03
Z value and formula fixed to values more according to usual
chemical conventions.                 miguel
;
_cod_original_formula_sum 'C64 H24'
_cod_original_formula_weight 792.83
_cod_original_formula_units_Z 2
_cod_database_code 4106961

loop_
_symmetry_equiv_pos_as_xyz
'x, y, z'
'-x, -y, z+1/2'
'-x, y, z'
'x, -y, z+1/2'
'x+1/2, y+1/2, z'
'-x+1/2, -y+1/2, z+1/2'
'-x+1/2, y+1/2, z'
'x+1/2, -y+1/2, z+1/2'

loop_
_atom_site_label
_atom_site_type_symbol
_atom_site_fract_x
_atom_site_fract_y
_atom_site_fract_z
_atom_site_U_iso_or_equiv
_atom_site_adp_type
_atom_site_occupancy
_atom_site_symmetry_multiplicity
_atom_site_calc_flag
_atom_site_refinement_flags
C1 C 0.26696(10) 0.17068(19) 0.7978(3) 0.0635(6) Uani 1 1 d .
H1 H 0.2398 0.2086 0.8758 0.076 Uiso 1 1 calc R
C2 C 0.32510(10) 0.22074(15) 0.7109(3) 0.0547(5) Uani 1 1 d .
C3 C 0.36928(10) 0.31245(15) 0.7688(3) 0.0603(6) Uani 1 1 d .
C4 C 0.43404(11) 0.33791(14) 0.6817(3) 0.0599(6) Uani 1 1 d .
C5 C 0.5000 0.3766(2) 0.7662(5) 0.0635(9) Uani 1 2 d S
C6 C 0.24972(12) 0.0665(2) 0.7693(3) 0.0664(6) Uani 1 1 d .
H6 H 0.2078 0.0375 0.8209 0.080 Uiso 1 1 calc R
C7 C 0.35662(10) 0.15989(16) 0.5832(3) 0.0515(5) Uani 1 1 d .
C8 C 0.34829(11) 0.04862(17) 0.5713(3) 0.0568(5) Uani 1 1 d .
C9 C 0.41943(11) 0.00788(19) 0.4895(3) 0.0606(5) Uani 1 1 d .
C10 C 0.46030(11) 0.09857(18) 0.4436(2) 0.0562(5) Uani 1 1 d .
C11 C 0.42195(10) 0.19119(17) 0.4946(3) 0.0539(5) Uani 1 1 d .
C12 C 0.45936(11) 0.28131(16) 0.5399(3) 0.0560(5) Uani 1 1 d .
C13 C 0.29328(11) 0.00154(19) 0.6644(3) 0.0661(6) Uani 1 1 d .
H13 H 0.2849 -0.0710 0.6588 0.079 Uiso 1 1 calc R
C14 C 0.46001(14) -0.08506(19) 0.5109(4) 0.0737(7) Uani 1 1 d .
H14 H 0.4344 -0.1485 0.5255 0.088 Uiso 1 1 calc R
C15 C 0.36604(14) 0.35316(17) 0.9327(4) 0.0744(7) Uani 1 1 d .
H15 H 0.3204 0.3509 0.9884 0.089 Uiso 1 1 calc R
C16 C 0.42783(14) 0.39571(16) 1.0121(4) 0.0813(8) Uani 1 1 d .
H16 H 0.4227 0.4226 1.1180 0.098 Uiso 1 1 calc R
C17 C 0.5000 0.3986(2) 0.9319(6) 0.0740(10) Uani 1 2 d S

loop_
_atom_site_aniso_label
_atom_site_aniso_U_11
_atom_site_aniso_U_22
_atom_site_aniso_U_33
_atom_site_aniso_U_23
_atom_site_aniso_U_13
_atom_site_aniso_U_12
C1 0.0446(10) 0.0911(17) 0.0548(13) 0.0092(12) -0.0038(10) 0.0110(11)
C2 0.0422(9) 0.0672(12) 0.0547(13) 0.0115(11) -0.0063(9) 0.0119(9)
C3 0.0532(10) 0.0516(10) 0.0761(17) 0.0098(11) 0.0027(12) 0.0218(9)
C4 0.0630(13) 0.0414(10) 0.0753(17) 0.0172(10) -0.0002(12) 0.0110(9)
C5 0.0692(19) 0.0304(12) 0.091(3) 0.0124(15) 0.000 0.000
C6 0.0493(10) 0.0999(17) 0.0500(14) 0.0132(13) -0.0074(10) -0.0107(11)
C7 0.0411(9) 0.0698(12) 0.0436(11) 0.0107(10) -0.0127(9) 0.0013(9)
C8 0.0505(10) 0.0791(13) 0.0408(10) -0.0024(11) -0.0128(9) -0.0111(10)
C9 0.0661(12) 0.0773(13) 0.0385(11) -0.0179(11) -0.0106(10) -0.0072(12)
C10 0.0581(11) 0.0823(14) 0.0283(9) -0.0018(10) -0.0071(9) -0.0021(10)
C11 0.0490(10) 0.0734(12) 0.0393(11) 0.0161(10) -0.0078(9) 0.0021(10)
C12 0.0515(10) 0.0622(11) 0.0542(13) 0.0299(10) -0.0027(10) 0.0053(9)
C13 0.0599(12) 0.0818(13) 0.0565(15) 0.0039(12) -0.0169(11) -0.0202(12)
C14 0.0851(15) 0.0725(13) 0.0636(16) -0.0313(13) -0.0023(14) -0.0101(11)
C15 0.0698(15) 0.0565(12) 0.097(2) -0.0152(13) 0.0092(15) 0.0248(11)
C16 0.0892(18) 0.0498(11) 0.105(2) -0.0286(13) 0.0076(18) 0.0153(12)
C17 0.088(2) 0.0354(14) 0.099(3) -0.0144(17) 0.000 0.000

loop_
_atom_type_symbol
_atom_type_description
_atom_type_scat_dispersion_real
_atom_type_scat_dispersion_imag
_atom_type_scat_source
C C 0.0033 0.0016 'International Tables Vol C Tables 4.2.6.8 and 6.1.1.4'
H H 0.0000 0.0000 'International Tables Vol C Tables 4.2.6.8 and 6.1.1.4'

loop_
_geom_angle_atom_site_label_1
_geom_angle_atom_site_label_2
_geom_angle_atom_site_label_3
_geom_angle
_geom_angle_site_symmetry_1
_geom_angle_site_symmetry_3
C6 C1 C2 120.8(2) . .
C6 C1 H1 119.6 . .
C2 C1 H1 119.6 . .
C1 C2 C7 114.74(19) . .
C1 C2 C3 125.8(2) . .
C7 C2 C3 116.88(17) . .
C4 C3 C15 115.2(2) . .
C4 C3 C2 117.4(2) . .
C15 C3 C2 123.9(2) . .
C3 C4 C12 123.8(2) . .
C3 C4 C5 120.6(2) . .
C12 C4 C5 107.3(2) . .
C17 C5 C4 122.30(17) . 3_655
C17 C5 C4 122.30(17) . .
C4 C5 C4 108.6(3) 3_655 .
C1 C6 C13 122.5(2) . .
C1 C6 H6 118.8 . .
C13 C6 H6 118.8 . .
C2 C7 C8 123.4(2) . .
C2 C7 C11 123.12(19) . .
C8 C7 C11 109.05(19) . .
C13 C8 C7 117.8(2) . .
C13 C8 C9 133.5(2) . .
C7 C8 C9 106.22(18) . .
C14 C9 C10 116.99(19) . .
C14 C9 C8 131.6(2) . .
C10 C9 C8 105.66(19) . .
C9 C10 C10 121.07(13) . 3_655
C9 C10 C11 110.30(18) . .
C10 C10 C11 118.76(11) 3_655 .
C12 C11 C10 122.18(18) . .
C12 C11 C7 119.4(2) . .
C10 C11 C7 108.14(18) . .
C11 C12 C4 118.72(18) . .
C11 C12 C12 119.04(12) . 3_655
C4 C12 C12 108.33(12) . 3_655
C8 C13 C6 118.1(2) . .
C8 C13 H13 120.9 . .
C6 C13 H13 120.9 . .
C9 C14 C14 121.27(13) . 3_655
C9 C14 H14 119.4 . .
C14 C14 H14 119.4 3_655 .
C16 C15 C3 122.9(3) . .
C16 C15 H15 118.6 . .
C3 C15 H15 118.6 . .
C15 C16 C17 120.4(3) . .
C15 C16 H16 119.8 . .
C17 C16 H16 119.8 . .
C5 C17 C16 116.0(2) . .
C5 C17 C16 116.0(2) . 3_655
C16 C17 C16 126.0(4) . 3_655

loop_
_geom_bond_atom_site_label_1
_geom_bond_atom_site_label_2
_geom_bond_distance
_geom_bond_site_symmetry_2
C1 C6 1.372(3) .
C1 C2 1.403(3) .
C1 H1 0.9300 .
C2 C7 1.408(3) .
C2 C3 1.477(3) .
C3 C4 1.389(3) .
C3 C15 1.431(4) .
C4 C12 1.430(3) .
C4 C5 1.444(3) .
C5 C17 1.377(5) .
C5 C4 1.444(3) 3_655
C6 C13 1.415(3) .
C6 H6 0.9300 .
C7 C8 1.417(3) .
C7 C11 1.423(3) .
C8 C13 1.373(3) .
C8 C9 1.519(3) .
C9 C14 1.389(3) .
C9 C10 1.407(3) .
C10 C10 1.411(4) 3_655
C10 C11 1.417(3) .
C11 C12 1.369(3) .
C12 C12 1.445(4) 3_655
C13 H13 0.9300 .
C14 C14 1.422(5) 3_655
C14 H14 0.9300 .
C15 C16 1.383(4) .
C15 H15 0.9300 .
C16 C17 1.439(3) .
C16 H16 0.9300 .
C17 C16 1.439(3) 3_655
